data_4113191
loop_
_publ_author_name
'Matthew D. LoCoco'
'Xingwang Zhang'
'Richard F. Jordan'

_publ_section_title
;
 Chelate-Controlled Synthesis of Racemic ansa-Zirconocenes
;
_journal_name_full 'Journal of the American Chemical Society'
_journal_page_first 15231
_journal_page_last 15244
_journal_paper_doi 10.1021/ja046629+
_journal_volume 126
_journal_year 2004
_chemical_formula_sum 'C44 H42 N2 Si Zr'
_chemical_formula_weight 718.11
_chemical_name_systematic
; 
 ? 
;
_space_group_IT_number 14
_symmetry_cell_setting monoclinic
_symmetry_space_group_name_Hall '-P 2yn'
_symmetry_space_group_name_H-M 'P 1 21/n 1'
_atom_sites_solution_hydrogens geom
_atom_sites_solution_primary direct
_atom_sites_solution_secondary difmap
_audit_creation_method SHELXL
_cell_angle_alpha 90.00
_cell_angle_beta 99.97(3)
_cell_angle_gamma 90.00
_cell_formula_units_Z 4
_cell_length_a 21.165(8)
_cell_length_b 15.453(4)
_cell_length_c 11.026(3)
_cell_measurement_reflns_used 21
_cell_measurement_temperature 213(2)
_cell_measurement_theta_max 14.9
_cell_measurement_theta_min 11.3
_cell_volume 3551.7(19)
_computing_structure_refinement 'SHELXL-93 (Sheldrick, 1993)'
_computing_structure_solution 'SHELXS-86 (Sheldrick, 1990)'
_diffrn_ambient_temperature 213(2)
_diffrn_measured_fraction_theta_full 0.98
_diffrn_measured_fraction_theta_max 0.98
_diffrn_measurement_device 'Enraf-Nonius CAD4'
_diffrn_measurement_method 'theta-2theta scans'
_diffrn_radiation_monochromator graphite
_diffrn_radiation_source 'normal-focus sealed tube'
_diffrn_radiation_type MoK\a
_diffrn_radiation_wavelength 0.71073
_diffrn_reflns_av_R_equivalents 0.0586
_diffrn_reflns_av_sigmaI/netI 0.0474
_diffrn_reflns_limit_h_max 1
_diffrn_reflns_limit_h_min -25
_diffrn_reflns_limit_k_max 3
_diffrn_reflns_limit_k_min -18
_diffrn_reflns_limit_l_max 13
_diffrn_reflns_limit_l_min -12
_diffrn_reflns_number 7471
_diffrn_reflns_theta_full 25
_diffrn_reflns_theta_max 25.0
_diffrn_reflns_theta_min 2.0
_diffrn_standards_decay_% 2.7
_diffrn_standards_interval_time '2 hr'
_diffrn_standards_number 4
_exptl_absorpt_coefficient_mu 0.377
_exptl_absorpt_correction_T_max 0.9095
_exptl_absorpt_correction_T_min 0.8295
_exptl_absorpt_correction_type 'psi scans'
_exptl_absorpt_process_details
; 
Blessing,R. H. Acta Cryst. 1995, A51, 33-38 
;
_exptl_crystal_colour orange
_exptl_crystal_density_diffrn 1.343
_exptl_crystal_description prism
_exptl_crystal_F_000 1496
_exptl_crystal_size_max 0.58
_exptl_crystal_size_mid 0.28
_exptl_crystal_size_min 0.24
_refine_diff_density_max 1.639
_refine_diff_density_min -0.809
_refine_diff_density_rms 0.092
_refine_ls_extinction_method none
_refine_ls_goodness_of_fit_all 1.100
_refine_ls_goodness_of_fit_ref 1.058
_refine_ls_hydrogen_treatment riding
_refine_ls_matrix_type full
_refine_ls_number_parameters 439
_refine_ls_number_reflns 6110
_refine_ls_number_restraints 0
_refine_ls_restrained_S_all 1.100
_refine_ls_restrained_S_obs 1.058
_refine_ls_R_factor_all 0.0865
_refine_ls_R_factor_gt 0.0545
_refine_ls_shift/esd_mean 0.000
_refine_ls_shift/su_max -0.001
_refine_ls_structure_factor_coef Fsqd
_refine_ls_weighting_details 'w=1/[\s^2^(Fo^2^)+(0.0815P)^2^+5.5990P] where P=(Fo^2^+2Fc^2^)/3'
_refine_ls_weighting_scheme calc
_refine_ls_wR_factor_all 0.1636
_refine_ls_wR_factor_ref 0.1334
_reflns_number_gt 4492
_reflns_number_total 6110
_reflns_threshold_expression >2sigma(I)
_cod_data_source_file ja0466292Bsi20040908_120851.cif
_cod_data_source_block JOR97_F
_cod_original_cell_volume 3552(2)
_cod_database_code 4113191

loop_
_symmetry_equiv_pos_as_xyz
'x, y, z'
'-x+1/2, y+1/2, -z+1/2'
'-x, -y, -z'
'x-1/2, -y-1/2, z-1/2'

loop_
_atom_site_aniso_label
_atom_site_aniso_U_11
_atom_site_aniso_U_22
_atom_site_aniso_U_33
_atom_site_aniso_U_23
_atom_site_aniso_U_13
_atom_site_aniso_U_12
Zr1 0.0318(2) 0.0330(2) 0.0263(2) -0.0001(2) 0.0017(2) 0.0005(2)
Si1 0.0539(8) 0.0459(8) 0.0309(7) 0.0025(6) 0.0101(6) 0.0071(6)
C1 0.044(3) 0.037(3) 0.032(2) 0.005(2) 0.005(2) -0.002(2)
C2 0.045(3) 0.034(2) 0.036(2) 0.008(2) 0.008(2) -0.003(2)
C3 0.038(2) 0.035(2) 0.035(2) 0.002(2) 0.002(2) 0.001(2)
C4 0.038(2) 0.031(2) 0.037(2) 0.007(2) 0.006(2) -0.001(2)
C5 0.045(3) 0.033(2) 0.042(3) 0.004(2) 0.012(2) 0.002(2)
C6 0.058(3) 0.035(3) 0.046(3) -0.004(2) 0.012(2) -0.003(2)
C7 0.074(4) 0.049(3) 0.061(4) -0.007(3) 0.035(3) -0.007(3)
C8 0.057(4) 0.054(3) 0.086(4) -0.005(3) 0.040(3) 0.005(3)
C9 0.037(3) 0.056(3) 0.084(4) 0.006(3) 0.020(3) -0.001(3)
C10 0.037(3) 0.038(3) 0.051(3) 0.002(2) 0.009(2) 0.000(2)
C11 0.034(3) 0.044(3) 0.051(3) 0.008(2) -0.006(2) -0.001(2)
C12 0.048(3) 0.040(3) 0.031(2) 0.001(2) -0.002(2) 0.000(2)
C13 0.039(2) 0.034(2) 0.029(2) 0.002(2) 0.004(2) -0.001(2)
C14 0.041(3) 0.047(3) 0.059(3) 0.003(3) 0.012(2) 0.000(2)
C15 0.085(4) 0.060(4) 0.029(3) -0.003(2) 0.003(3) 0.007(3)
C16 0.070(4) 0.063(4) 0.055(3) 0.008(3) 0.028(3) 0.009(3)
C17 0.044(3) 0.039(3) 0.029(2) -0.005(2) 0.006(2) 0.007(2)
C18 0.045(3) 0.035(2) 0.032(2) -0.006(2) -0.001(2) 0.005(2)
C19 0.051(3) 0.033(2) 0.032(2) -0.002(2) 0.007(2) -0.001(2)
C20 0.042(3) 0.034(2) 0.036(3) -0.006(2) 0.001(2) 0.006(2)
C21 0.064(4) 0.035(3) 0.036(3) -0.006(2) -0.008(2) 0.013(2)
C22 0.071(4) 0.041(3) 0.044(3) 0.002(2) 0.000(3) 0.005(3)
C23 0.107(5) 0.044(3) 0.040(3) 0.004(3) -0.003(3) 0.009(3)
C24 0.072(4) 0.060(4) 0.051(3) -0.006(3) -0.021(3) 0.022(3)
C25 0.063(4) 0.055(4) 0.052(3) -0.006(3) -0.012(3) 0.015(3)
C26 0.056(3) 0.040(3) 0.043(3) -0.007(2) -0.008(2) 0.015(2)
C27 0.038(3) 0.051(3) 0.055(3) -0.012(3) -0.003(2) 0.011(2)
C28 0.045(3) 0.043(3) 0.054(3) -0.006(2) 0.011(2) 0.007(2)
C29 0.043(3) 0.036(3) 0.039(3) -0.004(2) 0.003(2) 0.006(2)
C30 0.057(3) 0.046(3) 0.037(3) -0.002(2) -0.005(2) 0.001(2)
N1 0.041(2) 0.044(2) 0.029(2) -0.002(2) 0.003(2) -0.002(2)
C31 0.055(3) 0.050(3) 0.032(3) 0.004(2) -0.004(2) 0.004(2)
C32 0.053(3) 0.045(3) 0.026(2) -0.003(2) -0.009(2) -0.002(2)
C33 0.050(3) 0.073(4) 0.044(3) -0.009(3) -0.002(2) -0.003(3)
C34 0.058(4) 0.119(7) 0.055(4) -0.009(4) -0.004(3) -0.030(4)
C35 0.098(6) 0.092(6) 0.060(4) -0.001(4) -0.019(4) -0.050(5)
C36 0.113(6) 0.061(4) 0.051(4) -0.016(3) -0.021(4) -0.009(4)
C37 0.066(4) 0.062(4) 0.042(3) -0.014(3) -0.009(3) 0.003(3)
N2 0.035(2) 0.041(2) 0.040(2) -0.001(2) 0.007(2) -0.005(2)
C38 0.040(3) 0.048(3) 0.042(3) -0.002(2) 0.014(2) -0.005(2)
C39 0.033(2) 0.043(3) 0.037(3) 0.002(2) 0.007(2) 0.003(2)
C40 0.045(3) 0.059(3) 0.044(3) 0.010(3) 0.002(2) -0.007(2)
C41 0.064(4) 0.055(3) 0.057(3) 0.014(3) 0.013(3) -0.006(3)
C42 0.046(3) 0.054(3) 0.064(4) -0.003(3) 0.010(3) -0.014(3)
C43 0.048(3) 0.058(3) 0.052(3) -0.005(3) -0.004(2) -0.012(3)
C44 0.049(3) 0.048(3) 0.040(3) 0.004(2) 0.001(2) -0.001(2)

loop_
_atom_site_label
_atom_site_type_symbol
_atom_site_fract_x
_atom_site_fract_y
_atom_site_fract_z
_atom_site_U_iso_or_equiv
_atom_site_thermal_displace_type
_atom_site_occupancy
_atom_site_calc_flag
_atom_site_refinement_flags
Zr1 Zr 0.76400(2) 0.63662(3) 0.13959(4) 0.0308(2) Uani 1 d .
Si1 Si 0.73813(7) 0.63735(9) 0.43801(12) 0.0433(3) Uani 1 d .
C1 C 0.7558(2) 0.5485(3) 0.3334(4) 0.0378(10) Uani 1 d .
C2 C 0.7107(2) 0.5105(3) 0.2374(4) 0.0380(10) Uani 1 d .
C3 C 0.7436(2) 0.4691(3) 0.1525(4) 0.0367(10) Uani 1 d .
H3 H 0.7247 0.4416 0.0803 0.044 Uiso 1 calc R
C4 C 0.8098(2) 0.4768(3) 0.1961(4) 0.0353(10) Uani 1 d .
C5 C 0.8638(2) 0.4381(3) 0.1534(4) 0.0393(11) Uani 1 d .
C6 C 0.8572(3) 0.3843(3) 0.0488(5) 0.0460(12) Uani 1 d .
H6 H 0.8168(0) 0.3732(0) 0.0033(0) 0.055 Uiso 1 calc R
C7 C 0.9109(3) 0.3480(4) 0.0142(6) 0.058(2) Uani 1 d .
H7 H 0.9065(0) 0.3137(0) -0.0560(0) 0.070 Uiso 1 calc R
C8 C 0.9712(3) 0.3622(4) 0.0827(6) 0.062(2) Uani 1 d .
H8 H 1.0068(0) 0.3367(0) 0.0585(0) 0.075 Uiso 1 calc R
C9 C 0.9791(3) 0.4130(4) 0.1851(6) 0.0580(15) Uani 1 d .
H9 H 1.0200(0) 0.4219(0) 0.2299(0) 0.070 Uiso 1 calc R
C10 C 0.9258(2) 0.4523(3) 0.2239(5) 0.0418(11) Uani 1 d .
C11 C 0.9320(2) 0.5025(3) 0.3349(5) 0.0446(12) Uani 1 d .
H11 H 0.9728(0) 0.5104(0) 0.3810(0) 0.054 Uiso 1 calc R
C12 C 0.8819(2) 0.5386(3) 0.3754(4) 0.0407(11) Uani 1 d .
H12 H 0.8884(0) 0.5712(0) 0.4473(0) 0.049 Uiso 1 calc R
C13 C 0.8181(2) 0.5267(3) 0.3071(4) 0.0343(10) Uani 1 d .
C14 C 0.6392(2) 0.5058(3) 0.2273(5) 0.0485(13) Uani 1 d .
H14A H 0.6217(0) 0.5633(0) 0.2224(0) 0.073 Uiso 1 calc R
H14B H 0.6288(0) 0.4771(0) 0.2985(0) 0.073 Uiso 1 calc R
H14C H 0.6213(0) 0.4741(0) 0.1546(0) 0.073 Uiso 1 calc R
C15 C 0.7992(3) 0.6521(4) 0.5813(5) 0.059(2) Uani 1 d .
H15A H 0.7868(0) 0.6995(0) 0.6282(0) 0.088 Uiso 1 calc R
H15B H 0.8403(0) 0.6641(0) 0.5593(0) 0.088 Uiso 1 calc R
H15C H 0.8019(0) 0.6002(0) 0.6298(0) 0.088 Uiso 1 calc R
C16 C 0.6610(3) 0.6223(4) 0.4949(6) 0.060(2) Uani 1 d .
H16A H 0.6523(0) 0.6725(0) 0.5405(0) 0.091 Uiso 1 calc R
H16B H 0.6640(0) 0.5723(0) 0.5473(0) 0.091 Uiso 1 calc R
H16C H 0.6269(0) 0.6142(0) 0.4261(0) 0.091 Uiso 1 calc R
C17 C 0.7402(2) 0.7266(3) 0.3235(4) 0.0373(11) Uani 1 d .
C18 C 0.7974(2) 0.7635(3) 0.2934(4) 0.0381(11) Uani 1 d .
C19 C 0.7822(2) 0.8045(3) 0.1772(4) 0.0384(11) Uani 1 d .
H19 H 0.8113(0) 0.8324(0) 0.1364(0) 0.046 Uiso 1 calc R
C20 C 0.7163(2) 0.7967(3) 0.1335(4) 0.0379(11) Uani 1 d .
C21 C 0.6750(3) 0.8334(3) 0.0279(5) 0.0471(13) Uani 1 d .
C22 C 0.6981(3) 0.8845(3) -0.0597(5) 0.0531(14) Uani 1 d .
H22 H 0.7416(0) 0.8978(0) -0.0495(0) 0.064 Uiso 1 calc R
C23 C 0.6565(4) 0.9154(4) -0.1616(5) 0.066(2) Uani 1 d .
H23 H 0.6721(0) 0.9486(0) -0.2203(0) 0.079 Uiso 1 calc R
C24 C 0.5912(3) 0.8965(4) -0.1760(6) 0.064(2) Uani 1 d .
H24 H 0.5636(0) 0.9160(0) -0.2455(0) 0.077 Uiso 1 calc R
C25 C 0.5674(3) 0.8499(4) -0.0894(6) 0.059(2) Uani 1 d .
H25 H 0.5235(0) 0.8403(0) -0.0985(0) 0.071 Uiso 1 calc R
C26 C 0.6085(3) 0.8161(3) 0.0137(5) 0.0485(13) Uani 1 d .
C27 C 0.5834(2) 0.7676(3) 0.1055(5) 0.0496(13) Uani 1 d .
H27 H 0.5393(0) 0.7590(0) 0.0960(0) 0.059 Uiso 1 calc R
C28 C 0.6215(2) 0.7342(3) 0.2051(5) 0.0471(12) Uani 1 d .
H28 H 0.6036(0) 0.7028(0) 0.2627(0) 0.057 Uiso 1 calc R
C29 C 0.6885(2) 0.7466(3) 0.2222(4) 0.0399(11) Uani 1 d .
C30 C 0.8615(3) 0.7711(3) 0.3756(5) 0.0479(13) Uani 1 d .
H30A H 0.8790(0) 0.7144(0) 0.3944(0) 0.072 Uiso 1 calc R
H30B H 0.8565(0) 0.7999(0) 0.4506(0) 0.072 Uiso 1 calc R
H30C H 0.8900(0) 0.8039(0) 0.3346(0) 0.072 Uiso 1 calc R
N1 N 0.7031(2) 0.6171(3) -0.0313(3) 0.0384(9) Uani 1 d .
C31 C 0.7105(3) 0.6759(4) -0.1333(4) 0.0471(12) Uani 1 d .
H31A H 0.7436(0) 0.7174(0) -0.1052(0) 0.071 Uiso 1 calc R
H31B H 0.6707(0) 0.7056(0) -0.1608(0) 0.071 Uiso 1 calc R
H31C H 0.7219(0) 0.6431(0) -0.2002(0) 0.071 Uiso 1 calc R
C32 C 0.6566(2) 0.5535(3) -0.0774(4) 0.0431(12) Uani 1 d .
C33 C 0.5926(3) 0.5656(4) -0.0729(5) 0.0571(15) Uani 1 d .
H33 H 0.5798(0) 0.6156(0) -0.0368(0) 0.069 Uiso 1 calc R
C34 C 0.5468(3) 0.5049(6) -0.1212(6) 0.079(2) Uani 1 d .
H34 H 0.5038(0) 0.5149(0) -0.1175(0) 0.095 Uiso 1 calc R
C35 C 0.5641(4) 0.4313(5) -0.1738(7) 0.087(3) Uani 1 d .
H35 H 0.5334(0) 0.3900(0) -0.2040(0) 0.105 Uiso 1 calc R
C36 C 0.6279(4) 0.4182(5) -0.1819(6) 0.079(2) Uani 1 d .
H36 H 0.6400(0) 0.3680(0) -0.2183(0) 0.095 Uiso 1 calc R
C37 C 0.6738(3) 0.4795(4) -0.1362(5) 0.059(2) Uani 1 d .
H37 H 0.7163(0) 0.4711(0) -0.1448(0) 0.071 Uiso 1 calc R
N2 N 0.8444(2) 0.6553(3) 0.0559(4) 0.0385(9) Uani 1 d .
C38 C 0.8551(2) 0.5944(3) -0.0415(4) 0.0424(11) Uani 1 d .
H38A H 0.8210(0) 0.5527(0) -0.0550(0) 0.064 Uiso 1 calc R
H38B H 0.8953(0) 0.5651(0) -0.0165(0) 0.064 Uiso 1 calc R
H38C H 0.8562(0) 0.6257(0) -0.1163(0) 0.064 Uiso 1 calc R
C39 C 0.8919(2) 0.7216(3) 0.0674(4) 0.0379(11) Uani 1 d .
C40 C 0.8868(3) 0.7905(4) -0.0151(5) 0.0501(13) Uani 1 d .
H40 H 0.8524(0) 0.7927(0) -0.0802(0) 0.060 Uiso 1 calc R
C41 C 0.9321(3) 0.8556(4) -0.0017(6) 0.0586(15) Uani 1 d .
H41 H 0.9274(0) 0.9017(0) -0.0569(0) 0.070 Uiso 1 calc R
C42 C 0.9841(3) 0.8531(4) 0.0923(6) 0.0547(14) Uani 1 d .
H42 H 1.0144(0) 0.8972(0) 0.1014(0) 0.066 Uiso 1 calc R
C43 C 0.9905(3) 0.7841(4) 0.1730(5) 0.0543(14) Uani 1 d .
H43 H 1.0255(0) 0.7816(0) 0.2368(0) 0.065 Uiso 1 calc R
C44 C 0.9456(2) 0.7191(3) 0.1598(5) 0.0468(12) Uani 1 d .
H44 H 0.9512(0) 0.6724(0) 0.2138(0) 0.056 Uiso 1 calc R

loop_
_atom_type_symbol
_atom_type_description
_atom_type_scat_dispersion_real
_atom_type_scat_dispersion_imag
_atom_type_scat_source
C C 0.0033 0.0016 'International Tables Vol C Tables 4.2.6.8 and 6.1.1.4'
H H 0.0000 0.0000 'International Tables Vol C Tables 4.2.6.8 and 6.1.1.4'
N N 0.0061 0.0033 'International Tables Vol C Tables 4.2.6.8 and 6.1.1.4'
Si Si 0.0817 0.0704 'International Tables Vol C Tables 4.2.6.8 and 6.1.1.4'
Zr Zr -2.9673 0.5597 'International Tables Vol C Tables 4.2.6.8 and 6.1.1.4'

loop_
_geom_angle_atom_site_label_1
_geom_angle_atom_site_label_2
_geom_angle_atom_site_label_3
_geom_angle
_geom_angle_publ_flag
N2 Zr1 N1 92.5(2) yes
N2 Zr1 C1 128.2(2) ?
N1 Zr1 C1 123.26(15) ?
N2 Zr1 C2 137.5(2) ?
N1 Zr1 C2 91.24(15) ?
C1 Zr1 C2 32.12(15) ?
N2 Zr1 C17 123.8(2) ?
N1 Zr1 C17 127.3(2) ?
C1 Zr1 C17 65.2(2) ?
C2 Zr1 C17 85.4(2) ?
N2 Zr1 C29 131.3(2) ?
N1 Zr1 C29 95.1(2) ?
C1 Zr1 C29 85.5(2) ?
C2 Zr1 C29 90.4(2) ?
C17 Zr1 C29 32.61(14) ?
N2 Zr1 C18 91.9(2) ?
N1 Zr1 C18 137.94(15) ?
C1 Zr1 C18 84.7(2) ?
C2 Zr1 C18 112.6(2) ?
C17 Zr1 C18 31.9(2) ?
C29 Zr1 C18 52.80(15) ?
N2 Zr1 C13 96.36(15) ?
N1 Zr1 C13 131.33(14) ?
C1 Zr1 C13 32.17(15) ?
C2 Zr1 C13 52.08(15) ?
C17 Zr1 C13 85.20(14) ?
C29 Zr1 C13 113.34(15) ?
C18 Zr1 C13 89.57(14) ?
N2 Zr1 C3 108.24(15) ?
N1 Zr1 C3 80.05(15) ?
C1 Zr1 C3 52.95(15) ?
C2 Zr1 C3 31.44(15) ?
C17 Zr1 C3 115.6(2) ?
C29 Zr1 C3 120.5(2) ?
C18 Zr1 C3 137.08(15) ?
C13 Zr1 C3 51.73(14) ?
N2 Zr1 C19 80.0(2) ?
N1 Zr1 C19 109.26(15) ?
C1 Zr1 C19 114.77(15) ?
C2 Zr1 C19 137.52(15) ?
C17 Zr1 C19 52.4(2) ?
C29 Zr1 C19 52.1(2) ?
C18 Zr1 C19 31.26(14) ?
C13 Zr1 C19 119.40(14) ?
C3 Zr1 C19 167.65(15) ?
N2 Zr1 C20 101.2(2) ?
N1 Zr1 C20 86.58(14) ?
C1 Zr1 C20 115.7(2) ?
C2 Zr1 C20 121.3(2) ?
C17 Zr1 C20 52.80(14) ?
C29 Zr1 C20 31.88(15) ?
C18 Zr1 C20 51.58(14) ?
C13 Zr1 C20 137.34(14) ?
C3 Zr1 C20 148.01(15) ?
C19 Zr1 C20 30.53(15) ?
N2 Zr1 C4 86.62(14) ?
N1 Zr1 C4 102.43(15) ?
C1 Zr1 C4 52.57(15) ?
C2 Zr1 C4 51.29(15) ?
C17 Zr1 C4 115.15(15) ?
C29 Zr1 C4 137.53(15) ?
C18 Zr1 C4 119.59(14) ?
C13 Zr1 C4 31.26(14) ?
C3 Zr1 C4 30.60(14) ?
C19 Zr1 C4 145.96(15) ?
C20 Zr1 C4 167.90(14) ?
C16 Si1 C1 113.3(3) yes
C16 Si1 C15 104.4(3) yes
C1 Si1 C15 115.2(2) yes
C16 Si1 C17 116.3(2) yes
C1 Si1 C17 95.4(2) yes
C15 Si1 C17 112.6(2) yes
C2 C1 C13 105.9(4) yes
C2 C1 Si1 125.5(4) yes
C13 C1 Si1 125.7(3) yes
C2 C1 Zr1 74.5(3) ?
C13 C1 Zr1 76.1(3) ?
Si1 C1 Zr1 100.0(2) ?
C3 C2 C1 109.6(4) yes
C3 C2 C14 122.4(4) yes
C1 C2 C14 127.8(4) yes
C3 C2 Zr1 76.4(3) ?
C1 C2 Zr1 73.4(3) ?
C14 C2 Zr1 121.0(3) ?
C4 C3 C2 108.1(4) yes
C4 C3 Zr1 76.9(3) ?
C2 C3 Zr1 72.2(3) ?
C3 C4 C13 107.8(4) yes
C3 C4 C5 130.8(5) yes
C13 C4 C5 121.1(4) yes
C3 C4 Zr1 72.5(3) ?
C13 C4 Zr1 71.9(3) ?
C5 C4 Zr1 125.5(3) ?
C6 C5 C10 119.3(5) yes
C6 C5 C4 122.9(5) yes
C10 C5 C4 117.8(4) yes
C7 C6 C5 119.9(5) yes
C6 C7 C8 120.7(6) yes
C9 C8 C7 120.8(5) yes
C8 C9 C10 120.7(5) yes
C9 C10 C5 118.6(5) yes
C9 C10 C11 122.1(5) yes
C5 C10 C11 119.3(4) yes
C12 C11 C10 123.2(4) yes
C11 C12 C13 119.8(5) yes
C4 C13 C1 108.5(4) yes
C4 C13 C12 118.8(4) yes
C1 C13 C12 132.4(4) yes
C4 C13 Zr1 76.9(3) ?
C1 C13 Zr1 71.8(2) ?
C12 C13 Zr1 122.8(3) ?
C18 C17 C29 107.0(4) yes
C18 C17 Si1 124.7(3) yes
C29 C17 Si1 124.8(4) yes
C18 C17 Zr1 75.2(3) ?
C29 C17 Zr1 74.6(3) ?
Si1 C17 Zr1 99.4(2) ?
C19 C18 C17 108.6(4) yes
C19 C18 C30 123.5(5) yes
C17 C18 C30 127.3(4) yes
C19 C18 Zr1 75.8(3) ?
C17 C18 Zr1 72.9(3) ?
C30 C18 Zr1 124.6(3) ?
C20 C19 C18 109.3(4) yes
C20 C19 Zr1 75.6(3) ?
C18 C19 Zr1 72.9(3) ?
C19 C20 C21 132.1(5) yes
C19 C20 C29 108.1(4) yes
C21 C20 C29 119.6(4) yes
C19 C20 Zr1 73.8(3) ?
C21 C20 Zr1 123.9(3) ?
C29 C20 Zr1 71.6(3) ?
C22 C21 C26 119.4(5) yes
C22 C21 C20 122.9(5) yes
C26 C21 C20 117.7(5) yes
C23 C22 C21 120.3(6) yes
C22 C23 C24 119.9(6) yes
C25 C24 C23 120.8(5) yes
C24 C25 C26 120.8(6) yes
C25 C26 C21 118.9(5) yes
C25 C26 C27 120.8(5) yes
C21 C26 C27 120.3(4) yes
C28 C27 C26 122.2(5) yes
C27 C28 C29 120.2(5) yes
C28 C29 C20 119.9(4) yes
C28 C29 C17 132.7(5) yes
C20 C29 C17 107.0(4) yes
C28 C29 Zr1 121.9(3) ?
C20 C29 Zr1 76.5(3) ?
C17 C29 Zr1 72.8(3) ?
C32 N1 C31 108.2(4) yes
C32 N1 Zr1 134.1(3) yes
C31 N1 Zr1 117.6(3) yes
C33 C32 C37 117.8(5) yes
C33 C32 N1 121.2(5) yes
C37 C32 N1 120.8(5) yes
C32 C33 C34 121.4(6) yes
C35 C34 C33 120.5(7) yes
C34 C35 C36 119.3(6) yes
C35 C36 C37 120.4(7) yes
C36 C37 C32 120.4(6) yes
C39 N2 C38 109.2(4) yes
C39 N2 Zr1 132.4(3) yes
C38 N2 Zr1 118.3(3) yes
C44 C39 C40 117.5(5) yes
C44 C39 N2 121.3(4) yes
C40 C39 N2 121.2(4) yes
C41 C40 C39 120.9(5) yes
C42 C41 C40 120.7(5) yes
C41 C42 C43 119.0(5) yes
C44 C43 C42 120.5(5) yes
C43 C44 C39 121.4(5) yes

loop_
_geom_bond_atom_site_label_1
_geom_bond_atom_site_label_2
_geom_bond_distance
_geom_bond_publ_flag
Zr1 N2 2.091(4) yes
Zr1 N1 2.112(4) yes
Zr1 C1 2.565(5) yes
Zr1 C2 2.579(4) yes
Zr1 C17 2.579(5) yes
Zr1 C29 2.603(5) yes
Zr1 C18 2.608(5) yes
Zr1 C13 2.622(4) yes
Zr1 C3 2.632(5) yes
Zr1 C19 2.646(5) yes
Zr1 C20 2.668(5) yes
Zr1 C4 2.687(4) yes
Si1 C16 1.863(6) yes
Si1 C1 1.872(5) yes
Si1 C15 1.874(6) yes
Si1 C17 1.876(5) yes
C1 C2 1.423(7) yes
C1 C13 1.438(7) yes
C2 C3 1.413(7) yes
C2 C14 1.501(7) yes
C3 C4 1.404(6) yes
C4 C13 1.432(6) yes
C4 C5 1.440(7) yes
C5 C6 1.409(7) yes
C5 C10 1.423(7) yes
C6 C7 1.377(8) yes
C6 H6 0.93 ?
C7 C8 1.385(9) yes
C7 H7 0.93 ?
C8 C9 1.361(9) yes
C8 H8 0.93 ?
C9 C10 1.411(7) yes
C9 H9 0.93 ?
C10 C11 1.435(7) yes
C11 C12 1.342(7) yes
C11 H11 0.93 ?
C12 C13 1.439(6) yes
C12 H12 0.93 ?
C14 H14A 0.96 ?
C14 H14B 0.96 ?
C14 H14C 0.96 ?
C15 H15A 0.96 ?
C15 H15B 0.96 ?
C15 H15C 0.96 ?
C16 H16A 0.96 ?
C16 H16B 0.96 ?
C16 H16C 0.96 ?
C17 C18 1.427(7) yes
C17 C29 1.455(6) yes
C18 C19 1.416(7) yes
C18 C30 1.500(7) yes
C19 C20 1.399(7) yes
C19 H19 0.93 ?
C20 C21 1.445(6) yes
C20 C29 1.449(7) yes
C21 C22 1.399(8) yes
C21 C26 1.415(8) yes
C22 C23 1.388(8) yes
C22 H22 0.93 ?
C23 C24 1.394(9) yes
C23 H23 0.93 ?
C24 C25 1.360(9) yes
C24 H24 0.93 ?
C25 C26 1.408(7) yes
C25 H25 0.93 ?
C26 C27 1.433(8) yes
C27 C28 1.348(7) yes
C27 H27 0.93 ?
C28 C29 1.411(7) yes
C28 H28 0.93 ?
C30 H30A 0.96 ?
C30 H30B 0.96 ?
C30 H30C 0.96 ?
N1 C32 1.421(6) yes
N1 C31 1.475(6) yes
C31 H31A 0.96 ?
C31 H31B 0.96 ?
C31 H31C 0.96 ?
C32 C33 1.376(8) yes
C32 C37 1.394(8) yes
C33 C34 1.388(8) yes
C33 H33 0.93 ?
C34 C35 1.356(11) yes
C34 H34 0.93 ?
C35 C36 1.384(11) yes
C35 H35 0.93 ?
C36 C37 1.389(9) yes
C36 H36 0.93 ?
C37 H37 0.93 ?
N2 C39 1.426(6) yes
N2 C38 1.475(6) yes
C38 H38A 0.96 ?
C38 H38B 0.96 ?
C38 H38C 0.96 ?
C39 C44 1.389(7) yes
C39 C40 1.393(7) yes
C40 C41 1.380(8) yes
C40 H40 0.93 ?
C41 C42 1.375(8) yes
C41 H41 0.93 ?
C42 C43 1.380(8) yes
C42 H42 0.93 ?
C43 C44 1.374(7) yes
C43 H43 0.93 ?
C44 H44 0.93 ?

loop_
_geom_torsion_atom_site_label_1
_geom_torsion_atom_site_label_2
_geom_torsion_atom_site_label_3
_geom_torsion_atom_site_label_4
_geom_torsion
C16 Si1 C1 C2 43.2(5)
C15 Si1 C1 C2 163.4(4)
C17 Si1 C1 C2 -78.5(4)
C16 Si1 C1 C13 -158.9(4)
C15 Si1 C1 C13 -38.7(5)
C17 Si1 C1 C13 79.4(4)
C16 Si1 C1 Zr1 121.2(2)
C15 Si1 C1 Zr1 -118.7(2)
C17 Si1 C1 Zr1 -0.5(2)
N2 Zr1 C1 C2 -120.6(3)
N1 Zr1 C1 C2 5.0(3)
C2 Zr1 C1 C2 0.0
C17 Zr1 C1 C2 124.7(3)
C29 Zr1 C1 C2 98.1(3)
C18 Zr1 C1 C2 151.1(3)
C13 Zr1 C1 C2 -111.2(4)
C3 Zr1 C1 C2 -36.1(3)
C19 Zr1 C1 C2 142.4(3)
C20 Zr1 C1 C2 108.6(3)
C4 Zr1 C1 C2 -74.8(3)
N2 Zr1 C1 C13 -9.4(3)
N1 Zr1 C1 C13 116.1(3)
C2 Zr1 C1 C13 111.2(4)
C17 Zr1 C1 C13 -124.1(3)
C29 Zr1 C1 C13 -150.7(3)
C18 Zr1 C1 C13 -97.7(3)
C13 Zr1 C1 C13 0.0
C3 Zr1 C1 C13 75.1(3)
C19 Zr1 C1 C13 -106.4(3)
C20 Zr1 C1 C13 -140.2(3)
C4 Zr1 C1 C13 36.4(2)
N2 Zr1 C1 Si1 115.1(2)
N1 Zr1 C1 Si1 -119.3(2)
C2 Zr1 C1 Si1 -124.3(4)
C17 Zr1 C1 Si1 0.4(2)
C29 Zr1 C1 Si1 -26.2(2)
C18 Zr1 C1 Si1 26.8(2)
C13 Zr1 C1 Si1 124.5(3)
C3 Zr1 C1 Si1 -160.4(3)
C19 Zr1 C1 Si1 18.2(2)
C20 Zr1 C1 Si1 -15.7(2)
C4 Zr1 C1 Si1 160.9(3)
C13 C1 C2 C3 -1.8(5)
Si1 C1 C2 C3 159.7(3)
Zr1 C1 C2 C3 68.4(3)
C13 C1 C2 C14 173.1(4)
Si1 C1 C2 C14 -25.4(7)
Zr1 C1 C2 C14 -116.7(5)
C13 C1 C2 Zr1 -70.2(3)
Si1 C1 C2 Zr1 91.3(3)
Zr1 C1 C2 Zr1 0.0
N2 Zr1 C2 C3 -26.5(4)
N1 Zr1 C2 C3 68.5(3)
C1 Zr1 C2 C3 -115.7(4)
C17 Zr1 C2 C3 -164.1(3)
C29 Zr1 C2 C3 163.6(3)
C18 Zr1 C2 C3 -147.1(3)
C13 Zr1 C2 C3 -76.7(3)
C3 Zr1 C2 C3 0.0
C19 Zr1 C2 C3 -170.7(2)
C20 Zr1 C2 C3 155.2(3)
C4 Zr1 C2 C3 -36.5(3)
N2 Zr1 C2 C1 89.1(3)
N1 Zr1 C2 C1 -175.9(3)
C1 Zr1 C2 C1 0.0
C17 Zr1 C2 C1 -48.5(3)
C29 Zr1 C2 C1 -80.7(3)
C18 Zr1 C2 C1 -31.4(3)
C13 Zr1 C2 C1 39.0(3)
C3 Zr1 C2 C1 115.7(4)
C19 Zr1 C2 C1 -55.0(4)
C20 Zr1 C2 C1 -89.1(3)
C4 Zr1 C2 C1 79.2(3)
N2 Zr1 C2 C14 -146.3(4)
N1 Zr1 C2 C14 -51.3(4)
C1 Zr1 C2 C14 124.5(5)
C17 Zr1 C2 C14 76.1(4)
C29 Zr1 C2 C14 43.8(4)
C18 Zr1 C2 C14 93.1(4)
C13 Zr1 C2 C14 163.5(5)
C3 Zr1 C2 C14 -119.8(5)
C19 Zr1 C2 C14 69.5(4)
C20 Zr1 C2 C14 35.4(4)
C4 Zr1 C2 C14 -156.3(5)
C1 C2 C3 C4 2.6(5)
C14 C2 C3 C4 -172.6(4)
Zr1 C2 C3 C4 69.1(3)
C1 C2 C3 Zr1 -66.5(3)
C14 C2 C3 Zr1 118.2(4)
Zr1 C2 C3 Zr1 0.0
N2 Zr1 C3 C4 47.2(3)
N1 Zr1 C3 C4 136.6(3)
C1 Zr1 C3 C4 -77.3(3)
C2 Zr1 C3 C4 -114.2(4)
C17 Zr1 C3 C4 -96.7(3)
C29 Zr1 C3 C4 -133.4(3)
C18 Zr1 C3 C4 -66.8(4)
C13 Zr1 C3 C4 -36.4(3)
C19 Zr1 C3 C4 -83.6(7)
C20 Zr1 C3 C4 -156.7(3)
C4 Zr1 C3 C4 0.0
N2 Zr1 C3 C2 161.5(3)
N1 Zr1 C3 C2 -109.2(3)
C1 Zr1 C3 C2 36.9(3)
C2 Zr1 C3 C2 0.000(1)
C17 Zr1 C3 C2 17.6(3)
C29 Zr1 C3 C2 -19.1(3)
C18 Zr1 C3 C2 47.5(4)
C13 Zr1 C3 C2 77.9(3)
C19 Zr1 C3 C2 30.7(8)
C20 Zr1 C3 C2 -42.5(4)
C4 Zr1 C3 C2 114.2(4)
C2 C3 C4 C13 -2.4(5)
Zr1 C3 C4 C13 63.6(3)
C2 C3 C4 C5 171.8(5)
Zr1 C3 C4 C5 -122.2(5)
C2 C3 C4 Zr1 -66.0(3)
Zr1 C3 C4 Zr1 0.0
N2 Zr1 C4 C3 -135.7(3)
N1 Zr1 C4 C3 -43.9(3)
C1 Zr1 C4 C3 78.7(3)
C2 Zr1 C4 C3 37.6(3)
C17 Zr1 C4 C3 98.2(3)
C29 Zr1 C4 C3 68.1(4)
C18 Zr1 C4 C3 134.0(3)
C13 Zr1 C4 C3 116.2(4)
C3 Zr1 C4 C3 0.0
C19 Zr1 C4 C3 157.7(3)
C20 Zr1 C4 C3 93.5(7)
N2 Zr1 C4 C13 108.1(3)
N1 Zr1 C4 C13 -160.1(3)
C1 Zr1 C4 C13 -37.5(3)
C2 Zr1 C4 C13 -78.6(3)
C17 Zr1 C4 C13 -17.9(3)
C29 Zr1 C4 C13 -48.0(3)
C18 Zr1 C4 C13 17.8(3)
C13 Zr1 C4 C13 0.000(1)
C3 Zr1 C4 C13 -116.2(4)
C19 Zr1 C4 C13 41.5(4)
C20 Zr1 C4 C13 -22.6(8)
N2 Zr1 C4 C5 -7.6(4)
N1 Zr1 C4 C5 84.2(4)
C1 Zr1 C4 C5 -153.2(5)
C2 Zr1 C4 C5 165.7(5)
C17 Zr1 C4 C5 -133.6(4)
C29 Zr1 C4 C5 -163.7(4)
C18 Zr1 C4 C5 -97.9(4)
C13 Zr1 C4 C5 -115.7(5)
C3 Zr1 C4 C5 128.1(5)
C19 Zr1 C4 C5 -74.2(5)
C20 Zr1 C4 C5 -138.3(6)
C3 C4 C5 C6 2.6(8)
C13 C4 C5 C6 176.1(4)
Zr1 C4 C5 C6 -94.8(5)
C3 C4 C5 C10 -174.6(5)
C13 C4 C5 C10 -1.1(7)
Zr1 C4 C5 C10 88.0(5)
C10 C5 C6 C7 -1.7(7)
C4 C5 C6 C7 -178.9(5)
C5 C6 C7 C8 1.6(8)
C6 C7 C8 C9 -0.8(9)
C7 C8 C9 C10 0.1(9)
C8 C9 C10 C5 -0.3(8)
C8 C9 C10 C11 176.7(5)
C6 C5 C10 C9 1.1(7)
C4 C5 C10 C9 178.4(5)
C6 C5 C10 C11 -176.0(4)
C4 C5 C10 C11 1.3(7)
C9 C10 C11 C12 -178.2(5)
C5 C10 C11 C12 -1.3(7)
C10 C11 C12 C13 0.8(7)
C3 C4 C13 C1 1.3(5)
C5 C4 C13 C1 -173.6(4)
Zr1 C4 C13 C1 65.4(3)
C3 C4 C13 C12 175.5(4)
C5 C4 C13 C12 0.6(7)
Zr1 C4 C13 C12 -120.4(4)
C3 C4 C13 Zr1 -64.1(3)
C5 C4 C13 Zr1 121.1(4)
Zr1 C4 C13 Zr1 0.0
C2 C1 C13 C4 0.3(5)
Si1 C1 C13 C4 -161.2(3)
Zr1 C1 C13 C4 -68.8(3)
C2 C1 C13 C12 -172.8(5)
Si1 C1 C13 C12 25.7(7)
Zr1 C1 C13 C12 118.1(5)
C2 C1 C13 Zr1 69.1(3)
Si1 C1 C13 Zr1 -92.4(3)
Zr1 C1 C13 Zr1 0.0
C11 C12 C13 C4 -0.5(7)
C11 C12 C13 C1 172.1(5)
C11 C12 C13 Zr1 -93.1(5)
N2 Zr1 C13 C4 -72.7(3)
N1 Zr1 C13 C4 26.3(3)
C1 Zr1 C13 C4 114.8(4)
C2 Zr1 C13 C4 75.9(3)
C17 Zr1 C13 C4 163.8(3)
C29 Zr1 C13 C4 146.9(3)
C18 Zr1 C13 C4 -164.6(3)
C3 Zr1 C13 C4 35.6(3)
C19 Zr1 C13 C4 -154.8(3)
C20 Zr1 C13 C4 173.2(2)
C4 Zr1 C13 C4 0.000(1)
N2 Zr1 C13 C1 172.5(3)
N1 Zr1 C13 C1 -88.5(3)
C1 Zr1 C13 C1 0.0
C2 Zr1 C13 C1 -38.9(3)
C17 Zr1 C13 C1 49.0(3)
C29 Zr1 C13 C1 32.1(3)
C18 Zr1 C13 C1 80.6(3)
C3 Zr1 C13 C1 -79.2(3)
C19 Zr1 C13 C1 90.4(3)
C20 Zr1 C13 C1 58.4(3)
C4 Zr1 C13 C1 -114.8(4)
N2 Zr1 C13 C12 43.3(4)
N1 Zr1 C13 C12 142.3(4)
C1 Zr1 C13 C12 -129.2(5)
C2 Zr1 C13 C12 -168.2(4)
C17 Zr1 C13 C12 -80.3(4)
C29 Zr1 C13 C12 -97.2(4)
C18 Zr1 C13 C12 -48.6(4)
C3 Zr1 C13 C12 151.6(4)
C19 Zr1 C13 C12 -38.8(4)
C20 Zr1 C13 C12 -70.9(4)
C4 Zr1 C13 C12 116.0(5)
C16 Si1 C17 C18 162.8(4)
C1 Si1 C17 C18 -77.9(4)
C15 Si1 C17 C18 42.3(5)
C16 Si1 C17 C29 -41.1(5)
C1 Si1 C17 C29 78.2(4)
C15 Si1 C17 C29 -161.6(4)
C16 Si1 C17 Zr1 -118.8(3)
C1 Si1 C17 Zr1 0.5(2)
C15 Si1 C17 Zr1 120.7(2)
N2 Zr1 C17 C18 2.5(3)
N1 Zr1 C17 C18 -122.8(3)
C1 Zr1 C17 C18 123.2(3)
C2 Zr1 C17 C18 149.2(3)
C29 Zr1 C17 C18 -112.8(4)
C18 Zr1 C17 C18 0.0
C13 Zr1 C17 C18 96.9(3)
C3 Zr1 C17 C18 140.1(3)
C19 Zr1 C17 C18 -36.4(3)
C20 Zr1 C17 C18 -75.1(3)
C4 Zr1 C17 C18 106.1(3)
N2 Zr1 C17 C29 115.2(3)
N1 Zr1 C17 C29 -10.0(4)
C1 Zr1 C17 C29 -124.1(3)
C2 Zr1 C17 C29 -98.1(3)
C29 Zr1 C17 C29 0.000(1)
C18 Zr1 C17 C29 112.8(4)
C13 Zr1 C17 C29 -150.3(3)
C3 Zr1 C17 C29 -107.1(3)
C19 Zr1 C17 C29 76.4(3)
C20 Zr1 C17 C29 37.7(3)
C4 Zr1 C17 C29 -141.1(3)
N2 Zr1 C17 Si1 -121.1(2)
N1 Zr1 C17 Si1 113.6(2)
C1 Zr1 C17 Si1 -0.4(2)
C2 Zr1 C17 Si1 25.6(2)
C29 Zr1 C17 Si1 123.7(4)
C18 Zr1 C17 Si1 -123.6(3)
C13 Zr1 C17 Si1 -26.7(2)
C3 Zr1 C17 Si1 16.5(2)
C19 Zr1 C17 Si1 -160.0(3)
C20 Zr1 C17 Si1 161.3(3)
C4 Zr1 C17 Si1 -17.4(2)
C29 C17 C18 C19 -0.3(5)
Si1 C17 C18 C19 159.3(3)
Zr1 C17 C18 C19 68.0(3)
C29 C17 C18 C30 170.9(5)
Si1 C17 C18 C30 -29.5(7)
Zr1 C17 C18 C30 -120.8(5)
C29 C17 C18 Zr1 -68.4(3)
Si1 C17 C18 Zr1 91.3(3)
Zr1 C17 C18 Zr1 0.0
N2 Zr1 C18 C19 67.1(3)
N1 Zr1 C18 C19 -28.8(4)
C1 Zr1 C18 C19 -164.7(3)
C2 Zr1 C18 C19 -148.6(3)
C17 Zr1 C18 C19 -115.0(4)
C29 Zr1 C18 C19 -76.4(3)
C13 Zr1 C18 C19 163.4(3)
C3 Zr1 C18 C19 -173.2(3)
C19 Zr1 C18 C19 0.000(2)
C20 Zr1 C18 C19 -35.7(3)
C4 Zr1 C18 C19 154.3(3)
N2 Zr1 C18 C17 -178.0(3)
N1 Zr1 C18 C17 86.2(3)
C1 Zr1 C18 C17 -49.8(3)
C2 Zr1 C18 C17 -33.6(3)
C17 Zr1 C18 C17 0.0
C29 Zr1 C18 C17 38.6(3)
C13 Zr1 C18 C17 -81.6(3)
C3 Zr1 C18 C17 -58.2(3)
C19 Zr1 C18 C17 115.0(4)
C20 Zr1 C18 C17 79.3(3)
C4 Zr1 C18 C17 -90.7(3)
N2 Zr1 C18 C30 -54.1(4)
N1 Zr1 C18 C30 -149.9(4)
C1 Zr1 C18 C30 74.1(4)
C2 Zr1 C18 C30 90.3(4)
C17 Zr1 C18 C30 123.9(5)
C29 Zr1 C18 C30 162.5(5)
C13 Zr1 C18 C30 42.3(4)
C3 Zr1 C18 C30 65.7(5)
C19 Zr1 C18 C30 -121.2(5)
C20 Zr1 C18 C30 -156.9(5)
C4 Zr1 C18 C30 33.1(5)
C17 C18 C19 C20 1.4(5)
C30 C18 C19 C20 -170.2(4)
Zr1 C18 C19 C20 67.5(3)
C17 C18 C19 Zr1 -66.1(3)
C30 C18 C19 Zr1 122.3(5)
Zr1 C18 C19 Zr1 0.0
N2 Zr1 C19 C20 133.3(3)
N1 Zr1 C19 C20 44.2(3)
C1 Zr1 C19 C20 -99.0(3)
C2 Zr1 C19 C20 -70.4(4)
C17 Zr1 C19 C20 -78.6(3)
C29 Zr1 C19 C20 -37.0(3)
C18 Zr1 C19 C20 -115.8(4)
C13 Zr1 C19 C20 -134.9(3)
C3 Zr1 C19 C20 -93.6(7)
C20 Zr1 C19 C20 0.0
C4 Zr1 C19 C20 -158.2(3)
N2 Zr1 C19 C18 -110.8(3)
N1 Zr1 C19 C18 160.0(3)
C1 Zr1 C19 C18 16.8(3)
C2 Zr1 C19 C18 45.5(4)
C17 Zr1 C19 C18 37.2(3)
C29 Zr1 C19 C18 78.8(3)
C18 Zr1 C19 C18 0.000(2)
C13 Zr1 C19 C18 -19.1(3)
C3 Zr1 C19 C18 22.3(8)
C20 Zr1 C19 C18 115.8(4)
C4 Zr1 C19 C18 -42.4(4)
C18 C19 C20 C21 172.9(5)
Zr1 C19 C20 C21 -121.3(5)
C18 C19 C20 C29 -1.9(5)
Zr1 C19 C20 C29 63.9(3)
C18 C19 C20 Zr1 -65.7(3)
Zr1 C19 C20 Zr1 0.0
N2 Zr1 C20 C19 -46.9(3)
N1 Zr1 C20 C19 -138.8(3)
C1 Zr1 C20 C19 95.7(3)
C2 Zr1 C20 C19 131.9(3)
C17 Zr1 C20 C19 77.3(3)
C29 Zr1 C20 C19 115.9(4)
C18 Zr1 C20 C19 36.6(3)
C13 Zr1 C20 C19 65.5(4)
C3 Zr1 C20 C19 156.2(3)
C19 Zr1 C20 C19 0.0
C4 Zr1 C20 C19 82.7(7)
N2 Zr1 C20 C21 83.4(4)
N1 Zr1 C20 C21 -8.5(4)
C1 Zr1 C20 C21 -134.0(4)
C2 Zr1 C20 C21 -97.8(4)
C17 Zr1 C20 C21 -152.4(5)
C29 Zr1 C20 C21 -113.8(5)
C18 Zr1 C20 C21 166.9(5)
C13 Zr1 C20 C21 -164.2(4)
C3 Zr1 C20 C21 -73.5(5)
C19 Zr1 C20 C21 130.3(6)
C4 Zr1 C20 C21 -147.0(6)
N2 Zr1 C20 C29 -162.8(3)
N1 Zr1 C20 C29 105.4(3)
C1 Zr1 C20 C29 -20.2(3)
C2 Zr1 C20 C29 16.0(3)
C17 Zr1 C20 C29 -38.6(3)
C29 Zr1 C20 C29 0.000(1)
C18 Zr1 C20 C29 -79.3(3)
C13 Zr1 C20 C29 -50.4(3)
C3 Zr1 C20 C29 40.3(4)
C19 Zr1 C20 C29 -115.9(4)
C4 Zr1 C20 C29 -33.2(8)
C19 C20 C21 C22 3.8(8)
C29 C20 C21 C22 178.1(5)
Zr1 C20 C21 C22 -95.1(5)
C19 C20 C21 C26 -176.3(5)
C29 C20 C21 C26 -2.0(7)
Zr1 C20 C21 C26 84.8(5)
C26 C21 C22 C23 -2.2(8)
C20 C21 C22 C23 177.7(5)
C21 C22 C23 C24 0.9(8)
C22 C23 C24 C25 1.7(9)
C23 C24 C25 C26 -3.1(9)
C24 C25 C26 C21 1.7(8)
C24 C25 C26 C27 179.4(5)
C22 C21 C26 C25 0.9(7)
C20 C21 C26 C25 -179.0(5)
C22 C21 C26 C27 -176.8(5)
C20 C21 C26 C27 3.3(7)
C25 C26 C27 C28 179.8(5)
C21 C26 C27 C28 -2.6(8)
C26 C27 C28 C29 0.3(8)
C27 C28 C29 C20 1.0(7)
C27 C28 C29 C17 172.9(5)
C27 C28 C29 Zr1 -91.4(5)
C19 C20 C29 C28 175.4(4)
C21 C20 C29 C28 -0.1(7)
Zr1 C20 C29 C28 -119.2(4)
C19 C20 C29 C17 1.6(5)
C21 C20 C29 C17 -173.9(4)
Zr1 C20 C29 C17 67.0(3)
C19 C20 C29 Zr1 -65.3(3)
C21 C20 C29 Zr1 119.1(4)
Zr1 C20 C29 Zr1 0.0
C18 C17 C29 C28 -173.4(5)
Si1 C17 C29 C28 27.0(8)
Zr1 C17 C29 C28 117.8(5)
C18 C17 C29 C20 -0.8(5)
Si1 C17 C29 C20 -160.4(3)
Zr1 C17 C29 C20 -69.6(3)
C18 C17 C29 Zr1 68.8(3)
Si1 C17 C29 Zr1 -90.8(3)
Zr1 C17 C29 Zr1 0.0
N2 Zr1 C29 C28 139.8(4)
N1 Zr1 C29 C28 41.9(4)
C1 Zr1 C29 C28 -81.1(4)
C2 Zr1 C29 C28 -49.3(4)
C17 Zr1 C29 C28 -130.1(6)
C18 Zr1 C29 C28 -167.8(5)
C13 Zr1 C29 C28 -97.6(4)
C3 Zr1 C29 C28 -39.5(5)
C19 Zr1 C29 C28 152.4(5)
C20 Zr1 C29 C28 117.1(5)
C4 Zr1 C29 C28 -72.7(5)
N2 Zr1 C29 C20 22.7(3)
N1 Zr1 C29 C20 -75.1(3)
C1 Zr1 C29 C20 161.8(3)
C2 Zr1 C29 C20 -166.4(3)
C17 Zr1 C29 C20 112.9(4)
C18 Zr1 C29 C20 75.1(3)
C13 Zr1 C29 C20 145.4(3)
C3 Zr1 C29 C20 -156.6(2)
C19 Zr1 C29 C20 35.4(3)
C20 Zr1 C29 C20 0.000(1)
C4 Zr1 C29 C20 170.2(2)
N2 Zr1 C29 C17 -90.2(3)
N1 Zr1 C29 C17 172.0(3)
C1 Zr1 C29 C17 49.0(3)
C2 Zr1 C29 C17 80.7(3)
C17 Zr1 C29 C17 0.000(1)
C18 Zr1 C29 C17 -37.8(3)
C13 Zr1 C29 C17 32.5(3)
C3 Zr1 C29 C17 90.6(3)
C19 Zr1 C29 C17 -77.5(3)
C20 Zr1 C29 C17 -112.9(4)
C4 Zr1 C29 C17 57.3(4)
N2 Zr1 N1 C32 131.3(5)
C1 Zr1 N1 C32 -8.9(5)
C2 Zr1 N1 C32 -6.3(5)
C17 Zr1 N1 C32 -91.5(5)
C29 Zr1 N1 C32 -96.9(5)
C18 Zr1 N1 C32 -133.1(4)
C13 Zr1 N1 C32 30.6(5)
C3 Zr1 N1 C32 23.2(5)
C19 Zr1 N1 C32 -148.4(4)
C20 Zr1 N1 C32 -127.6(5)
C4 Zr1 N1 C32 44.2(5)
N2 Zr1 N1 C31 -43.5(4)
C1 Zr1 N1 C31 176.3(3)
C2 Zr1 N1 C31 178.9(4)
C17 Zr1 N1 C31 93.8(4)
C29 Zr1 N1 C31 88.4(4)
C18 Zr1 N1 C31 52.2(4)
C13 Zr1 N1 C31 -144.2(3)
C3 Zr1 N1 C31 -151.6(4)
C19 Zr1 N1 C31 36.8(4)
C20 Zr1 N1 C31 57.6(4)
C4 Zr1 N1 C31 -130.6(3)
C31 N1 C32 C33 -91.1(6)
Zr1 N1 C32 C33 93.7(6)
C31 N1 C32 C37 84.5(6)
Zr1 N1 C32 C37 -90.7(6)
C37 C32 C33 C34 2.3(8)
N1 C32 C33 C34 178.0(5)
C32 C33 C34 C35 0.4(10)
C33 C34 C35 C36 -1.8(11)
C34 C35 C36 C37 0.4(11)
C35 C36 C37 C32 2.4(10)
C33 C32 C37 C36 -3.6(8)
N1 C32 C37 C36 -179.4(5)
N1 Zr1 N2 C39 129.1(4)
C1 Zr1 N2 C39 -93.8(4)
C2 Zr1 N2 C39 -136.4(4)
C17 Zr1 N2 C39 -10.4(5)
C29 Zr1 N2 C39 30.1(5)
C18 Zr1 N2 C39 -9.1(4)
C13 Zr1 N2 C39 -98.9(4)
C3 Zr1 N2 C39 -150.6(4)
C19 Zr1 N2 C39 20.0(4)
C20 Zr1 N2 C39 42.1(4)
C4 Zr1 N2 C39 -128.6(4)
N1 Zr1 N2 C38 -45.8(3)
C1 Zr1 N2 C38 91.3(4)
C2 Zr1 N2 C38 48.8(4)
C17 Zr1 N2 C38 174.8(3)
C29 Zr1 N2 C38 -144.8(3)
C18 Zr1 N2 C38 176.1(3)
C13 Zr1 N2 C38 86.3(3)
C3 Zr1 N2 C38 34.6(4)
C19 Zr1 N2 C38 -154.9(4)
C20 Zr1 N2 C38 -132.8(3)
C4 Zr1 N2 C38 56.5(3)
C38 N2 C39 C44 -99.6(5)
Zr1 N2 C39 C44 85.2(6)
C38 N2 C39 C40 79.1(6)
Zr1 N2 C39 C40 -96.2(5)
C44 C39 C40 C41 -2.8(8)
N2 C39 C40 C41 178.4(5)
C39 C40 C41 C42 1.2(9)
C40 C41 C42 C43 0.3(9)
C41 C42 C43 C44 -0.2(9)
C42 C43 C44 C39 -1.6(9)
C40 C39 C44 C43 3.0(8)
N2 C39 C44 C43 -178.2(5)
